data_2101270
loop_
_publ_author_name
'Ogawa, K.'
'Harada, J.'
'Tomoda, S.'

_publ_section_title
;
 Unusually short ethylene bond and large amplitude torsional motion of
 (<i>E</i>)-stilbenes in crystals. X-ray crystallographic study of
 `stiff' stilbenes
;
_journal_issue 2
_journal_name_full 'Acta Crystallographica Section B'
_journal_page_first 240
_journal_page_last 248
_journal_paper_doi 10.1107/S010876819400950X
_journal_volume 51
_journal_year 1995
_chemical_formula_moiety 'C10 H10'
_chemical_formula_sum 'C20 H20'
_chemical_formula_weight 260.38
_chemical_melting_point 513.0
_chemical_name_systematic '      (E)-4,4'-dimethyl-1,1'-biindanylidene'
_space_group_IT_number 14
_symmetry_cell_setting monoclinic
_symmetry_space_group_name_Hall '-P 2yn'
_symmetry_space_group_name_H-M 'P 1 21/n 1'
_cell_angle_alpha 90.00000
_cell_angle_beta 92.67(2)
_cell_angle_gamma 90.00000
_cell_formula_units_Z 2
_cell_length_a 5.225(3)
_cell_length_b 5.420(2)
_cell_length_c 24.260(2)
_cell_measurement_reflns_used 25
_cell_measurement_temperature 296
_cell_measurement_theta_max 80.0
_cell_measurement_theta_min 77.5
_cell_volume 686.3(5)
_computing_cell_refinement MSC/AFC
_computing_data_collection
;
Rigaku AFC6A, MSC/AFC Diffractometer Control Software
;
_computing_data_reduction xtal_DIFDAT_ADDREF_SORTRF
_computing_molecular_graphics xtal_ORTEP
_computing_publication_material xtal_BONDLA_CIFIO
_computing_structure_refinement xtal_CRYLSQ
_computing_structure_solution 'SHELXS86 (Sheldrick)'
_diffrn_ambient_temperature 296
_diffrn_measurement_device 'Rigaku AFC6A'
_diffrn_measurement_method \q/2\q
_diffrn_radiation_monochromator graphite
_diffrn_radiation_source xray_tube
_diffrn_radiation_type 'Copper K\a'
_diffrn_radiation_wavelength 1.54184
_diffrn_reflns_av_R_equivalents .007
_diffrn_reflns_av_sigmaI/netI .006
_diffrn_reflns_limit_h_max 5
_diffrn_reflns_limit_h_min 0
_diffrn_reflns_limit_k_max 6
_diffrn_reflns_limit_k_min -1
_diffrn_reflns_limit_l_max 26
_diffrn_reflns_limit_l_min -27
_diffrn_reflns_number 1173
_diffrn_reflns_reduction_process perpendicular_monochr_Lp
_diffrn_reflns_theta_max 59.96
_diffrn_reflns_theta_min 3.65
_diffrn_standards_decay_% 0
_diffrn_standards_interval_count 150
_diffrn_standards_number 3
_exptl_absorpt_coefficient_mu 0.49
_exptl_absorpt_correction_type noe
_exptl_absorpt_process_details 'Absorption correction not applied'
_exptl_crystal_colour 'pale yellow'
_exptl_crystal_density_diffrn 1.26
_exptl_crystal_description rectangular
_exptl_crystal_F_000 280
_exptl_crystal_size_max 0.30
_exptl_crystal_size_mid 0.20
_exptl_crystal_size_min 0.20
_refine_diff_density_max .752
_refine_diff_density_min -.43
_refine_ls_abs_structure_details none
_refine_ls_abs_structure_Flack 0
_refine_ls_extinction_coef .00000
_refine_ls_extinction_method none
_refine_ls_goodness_of_fit_all 3.211
_refine_ls_goodness_of_fit_obs 3.36
_refine_ls_hydrogen_treatment 'no restraint'
_refine_ls_matrix_type full
_refine_ls_number_constraints 0
_refine_ls_number_parameters 131
_refine_ls_number_reflns 928
_refine_ls_number_restraints 0
_refine_ls_R_factor_all .046
_refine_ls_R_factor_obs .043
_refine_ls_shift/esd_max .133
_refine_ls_shift/esd_mean .008
_refine_ls_structure_factor_coef F
_refine_ls_weighting_details 'w = 1/(\s^2^(F)+0.0001F^2^)'
_refine_ls_weighting_scheme calc
_refine_ls_wR_factor_all .053
_refine_ls_wR_factor_obs .052
_reflns_number_observed 928
_reflns_number_total 1014
_reflns_observed_criterion refl_observed_if_Inet_>2.000_sigma(Inet)
_cod_data_source_file as0668.cif
_cod_data_source_block biin4b
_cod_depositor_comments
;
The following automatic conversions were performed:

'_refine_ls_weighting_scheme' value '1/(\s^2^(F)+0.0001F^2^)' was
changed to 'calc'. New tag '_refine_ls_weighting_details' was
created. The value of the new tag was set to 'w =
1/(\s^2^(F)+0.0001F^2^)'.

Automatic conversion script
Id: cif_fix_values 3143 2015-03-26 13:38:13Z robertas 
;
_cod_database_code 2101270

loop_
_symmetry_equiv_pos_as_xyz
+x,+y,+z
1/2-x,1/2+y,1/2-z
-x,-y,-z
1/2+x,1/2-y,1/2+z

loop_
_atom_site_aniso_label
_atom_site_aniso_U_11
_atom_site_aniso_U_22
_atom_site_aniso_U_33
_atom_site_aniso_U_12
_atom_site_aniso_U_13
_atom_site_aniso_U_23
C1 .03028 .02752 .03230 .00125 .00175 -.00285
C2 .03450 .03256 .03616 .00614 .00399 -.00112
C3 .03712 .03344 .03946 .00648 .00045 .00174
C4 .03851 .03778 .03559 -.00358 -.00267 .00199
C5 .04515 .05117 .03227 -.00144 .00490 .00015
C6 .04620 .05174 .03901 .00886 .00775 -.00399
C7 .04197 .04050 .03769 .00931 .00397 -.00138
C8 .03202 .02948 .03149 -.00018 .00041 -.00228
C9 .03129 .03077 .03327 -.00202 -.00043 -.00085
C10 .05607 .05237 .04424 .00548 -.00223 .01299

loop_
_atom_site_label
_atom_site_fract_x
_atom_site_fract_y
_atom_site_fract_z
_atom_site_U_iso_or_equiv
_atom_site_thermal_displace_type
C1 .0396(3) .4226(3) .52055(6) .03002 Uani
C2 .2475(3) .2265(3) .51668(7) .03433 Uani
C3 .2673(3) .0938(3) .57272(7) .03671 Uani
C4 .0288(3) .1733(3) .66199(7) .03743 Uani
C5 -.1601(4) .3102(4) .68629(8) .04277 Uani
C6 -.2943(4) .4923(4) .65684(8) .04547 Uani
C7 -.2425(3) .5445(4) .60271(8) .03999 Uani
C8 -.0542(3) .4086(3) .57701(7) .03103 Uani
C9 .0776(3) .2233(3) .60712(7) .03184 Uani
C10 .1763(5) -.0230(5) .69353(9) .05104 Uani
H21 .421(4) .309(3) .5086(7) .04700 Uiso
H22 .215(3) .112(4) .4852(8) .04400 Uiso
H31 .443(4) .104(4) .5895(7) .04800 Uiso
H32 .225(4) -.086(4) .5687(8) .05300 Uiso
H5 -.199(4) .275(4) .7248(8) .05000 Uiso
H6 -.428(4) .587(4) .6742(9) .06000 Uiso
H7 -.339(4) .676(4) .5820(8) .04500 Uiso
H101 .163(5) -.186(5) .6760(10) .09200 Uiso
H102 .136(5) -.046(5) .7340(10) .09000 Uiso
H103 .367(6) .011(5) .6940(10) .09000 Uiso

loop_
_atom_type_symbol
_atom_type_scat_dispersion_real
_atom_type_scat_dispersion_imag
_atom_type_scat_source
C .017 .009 'IntTabIV Tables 2.2B and 2.3.1'
H 0 0 'IntTabIV Tables 2.2B and 2.3.1'

loop_
_geom_angle_atom_site_label_1
_geom_angle_atom_site_label_2
_geom_angle_atom_site_label_3
_geom_angle_site_symmetry_3
_geom_angle
C2 C1 C8 . 106.80(10)
C2 C1 C1 3_566 125.50(10)
C8 C1 C1 3_566 127.70(10)
C1 C2 C3 . 106.90(10)
C1 C2 H21 . 110.0(10)
C1 C2 H22 . 113.0(10)
C3 C2 H21 . 110.0(10)
C3 C2 H22 . 113.0(10)
H21 C2 H22 . 104.0(10)
C2 C3 C9 . 104.70(10)
C2 C3 H31 . 111.0(10)
C2 C3 H32 . 111.0(10)
C9 C3 H31 . 112.0(10)
C9 C3 H32 . 111.0(10)
H31 C3 H32 . 107(2)
C5 C4 C9 . 117.9(2)
C5 C4 C10 . 121.4(2)
C9 C4 C10 . 120.8(2)
C4 C5 C6 . 120.9(2)
C4 C5 H5 . 119.0(10)
C6 C5 H5 . 120.0(10)
C5 C6 C7 . 121.2(2)
C5 C6 H6 . 120.0(10)
C7 C6 H6 . 118.0(10)
C6 C7 C8 . 119.2(2)
C6 C7 H7 . 121.0(10)
C8 C7 H7 . 120.0(10)
C1 C8 C7 . 131.0(2)
C1 C8 C9 . 110.10(10)
C7 C8 C9 . 118.9(2)
C3 C9 C4 . 126.5(2)
C3 C9 C8 . 111.5(2)
C4 C9 C8 . 122.0(2)
C4 C10 H101 . 113(2)
C4 C10 H102 . 117.0(10)
C4 C10 H103 . 111.0(10)
H101 C10 H102 . 107(2)
H101 C10 H103 . 103(2)
H102 C10 H103 . 104(2)

loop_
_geom_bond_atom_site_label_1
_geom_bond_atom_site_label_2
_geom_bond_site_symmetry_2
_geom_bond_distance
C1 C2 . 1.526(2)
C1 C8 . 1.478(2)
C1 C1 3_566 1.353(2)
C2 C3 . 1.537(2)
C2 H21 . 1.04(2)
C2 H22 . .99(2)
C3 C9 . 1.500(3)
C3 H31 . .99(2)
C3 H32 . 1.00(2)
C4 C5 . 1.387(3)
C4 C9 . 1.394(2)
C4 C10 . 1.503(3)
C5 C6 . 1.389(3)
C5 H5 . .98(2)
C6 C7 . 1.382(3)
C6 H6 . .98(2)
C7 C8 . 1.399(3)
C7 H7 . 1.00(2)
C8 C9 . 1.403(2)
C10 H101 . .98(3)
C10 H102 . 1.02(3)
C10 H103 . 1.02(3)

loop_
_geom_torsion_atom_site_label_1
_geom_torsion_atom_site_label_2
_geom_torsion_atom_site_label_3
_geom_torsion_atom_site_label_4
_geom_torsion_site_symmetry_1
_geom_torsion
C8 C1 C2 C3 . 1.1(2)
C8 C1 C2 H21 . -119.0(10)
C8 C1 C2 H22 . 126.0(10)
C1 C1 C2 C3 3_566 -178.9(2)
C1 C1 C2 H21 3_566 61.0(10)
C1 C1 C2 H22 3_566 -54.0(10)
C2 C1 C8 C7 . -180.0(2)
C2 C1 C8 C9 . .0(2)
C1 C1 C8 C7 3_566 .0(3)
C1 C1 C8 C9 3_566 -180.0(2)
C1 C2 C3 C9 . -1.8(2)
C1 C2 C3 H31 . -123.0(10)
C1 C2 C3 H32 . 118.0(10)
H21 C2 C3 C9 . 118.0(10)
H21 C2 C3 H31 . -3(2)
H21 C2 C3 H32 . -122(2)
H22 C2 C3 C9 . -126.0(10)
H22 C2 C3 H31 . 113(2)
H22 C2 C3 H32 . -6(2)
C2 C3 C9 C4 . -178.4(2)
C2 C3 C9 C8 . 1.9(2)
H31 C3 C9 C4 . -58.0(10)
H31 C3 C9 C8 . 122.0(10)
H32 C3 C9 C4 . 61.0(10)
H32 C3 C9 C8 . -118.0(10)
C9 C4 C5 C6 . -.5(3)
C9 C4 C5 H5 . 179.0(10)
C10 C4 C5 C6 . 179.6(2)
C10 C4 C5 H5 . .0(10)
C5 C4 C9 C3 . -178.3(2)
C5 C4 C9 C8 . 1.3(3)
C10 C4 C9 C3 . 1.6(3)
C10 C4 C9 C8 . -178.9(2)
C5 C4 C10 H101 . 123(2)
C5 C4 C10 H102 . -2(2)
C5 C4 C10 H103 . -122(2)
C9 C4 C10 H101 . -57(2)
C9 C4 C10 H102 . 178(2)
C9 C4 C10 H103 . 58(2)
C4 C5 C6 C7 . -.6(3)
C4 C5 C6 H6 . 180.0(10)
H5 C5 C6 C7 . 180.0(10)
H5 C5 C6 H6 . 0(2)
C5 C6 C7 C8 . 1.0(3)
C5 C6 C7 H7 . -180.0(10)
H6 C6 C7 C8 . -179.0(10)
H6 C6 C7 H7 . 0(2)
C6 C7 C8 C1 . 179.8(2)
C6 C7 C8 C9 . -.2(3)
H7 C7 C8 C1 . .0(10)
H7 C7 C8 C9 . -180.0(10)
C1 C8 C9 C3 . -1.3(2)
C1 C8 C9 C4 . 179.1(2)
C7 C8 C9 C3 . 178.7(2)
C7 C8 C9 C4 . -.9(3)
